data_7122809
loop_
_publ_author_name
'Hill, Anthony'
'Barnett, Harrison J.'

_publ_section_title
;
 Halogenation of A-Frame \m-Carbido Complexes: Synthesis of
 \h2-Halocarbynes
;
_journal_name_full 'Chemical Communications'
_journal_paper_doi 10.1039/C8CC09692A
_journal_year 2019
_chemical_formula_moiety 'C51 H44 Cl2 P4 Rh2, 1.27(C H2 Cl2)'
_chemical_formula_sum 'C52.24 H46.48 Cl4.48 P4 Rh2'
_chemical_formula_weight 1162.77
_space_group_crystal_system tetragonal
_space_group_IT_number 76
_space_group_name_Hall 'P 4w'
_space_group_name_H-M_alt 'P 41'
_symmetry_space_group_name_Hall 'P 4w'
_symmetry_space_group_name_H-M 'P 41'
_atom_sites_solution_hydrogens geom
_atom_sites_solution_primary dual
_audit_creation_date 2019-01-07
_audit_creation_method
;
Olex2 1.2
(compiled 2018.05.29 svn.r3508 for OlexSys, GUI svn.r5506)
;
_audit_update_record
;
2019-01-07 deposited with the CCDC.
2019-01-11 downloaded from the CCDC.
;
_cell_angle_alpha 90
_cell_angle_beta 90
_cell_angle_gamma 90
_cell_formula_units_Z 4
_cell_length_a 21.2680(4)
_cell_length_b 21.2680(4)
_cell_length_c 14.3108(4)
_cell_measurement_reflns_used 20494
_cell_measurement_temperature 150.00(10)
_cell_measurement_theta_max 27.4270
_cell_measurement_theta_min 3.5610
_cell_volume 6473.2(2)
_computing_cell_refinement 'CrysAlisPro 1.171.38.46 (Rigaku OD, 2015)'
_computing_data_collection 'CrysAlisPro 1.171.38.46 (Rigaku OD, 2015)'
_computing_data_reduction 'CrysAlisPro 1.171.38.46 (Rigaku OD, 2015)'
_computing_molecular_graphics 'Olex2 (Dolomanov et al., 2009)'
_computing_publication_material 'Olex2 (Dolomanov et al., 2009)'
_computing_structure_refinement 'ShelXL (Sheldrick, 2015)'
_computing_structure_solution 'ShelXT (Sheldrick, 2015)'
_diffrn_ambient_environment N~2~
_diffrn_ambient_temperature 150.00(10)
_diffrn_detector 'CCD plate'
_diffrn_detector_area_resol_mean 10.3744
_diffrn_detector_type Atlas
_diffrn_measured_fraction_theta_full 0.997
_diffrn_measured_fraction_theta_max 0.997
_diffrn_measurement_details
;
List of Runs (angles in degrees, time in seconds):

  # Type    Start    End  Width  t~exp~   \w     \q     \k     \f   Frames
#--------------------------------------------------------------------------
  1  \w    -20.00  30.00   1.00   20.00    --  -11.22 -99.00-180.00   50
  2  \w    -20.00  30.00   1.00   20.00    --  -11.22 -99.00   0.00   50
  3  \w   -100.00 -35.00   1.00   20.00    --  -11.22-178.00-180.00   65
  4  \w   -100.00 -35.00   1.00   20.00    --  -11.22-178.00  30.00   65
  5  \w    -14.00  29.00   1.00   20.00    --  -11.22 -99.00 120.00   43
  6  \w    -27.00  61.00   1.00   20.00    --   11.46  19.00  60.00   88
  7  \w    -27.00  84.00   1.00   20.00    --   11.46   0.00 150.00  111
;
_diffrn_measurement_device 'four-circle diffractometer'
_diffrn_measurement_device_type 'New Xcalibur, Atlas'
_diffrn_measurement_method '\w scans'
_diffrn_orient_matrix_type 'CrysAlisPro convention (1999,Acta A55,543-557)'
_diffrn_orient_matrix_UB_11 0.0148418000
_diffrn_orient_matrix_UB_12 0.0294072000
_diffrn_orient_matrix_UB_13 0.0076706000
_diffrn_orient_matrix_UB_21 0.0298760000
_diffrn_orient_matrix_UB_22 -0.0146118000
_diffrn_orient_matrix_UB_23 -0.0039951000
_diffrn_orient_matrix_UB_31 -0.0001100000
_diffrn_orient_matrix_UB_32 0.0058027000
_diffrn_orient_matrix_UB_33 -0.0487904000
_diffrn_radiation_monochromator graphite
_diffrn_radiation_probe x-ray
_diffrn_radiation_type MoK\a
_diffrn_radiation_wavelength 0.71073
_diffrn_reflns_av_R_equivalents 0.0581
_diffrn_reflns_av_unetI/netI 0.0484
_diffrn_reflns_Laue_measured_fraction_full 0.997
_diffrn_reflns_Laue_measured_fraction_max 0.997
_diffrn_reflns_limit_h_max 25
_diffrn_reflns_limit_h_min -26
_diffrn_reflns_limit_k_max 26
_diffrn_reflns_limit_k_min -26
_diffrn_reflns_limit_l_max 17
_diffrn_reflns_limit_l_min -17
_diffrn_reflns_number 80627
_diffrn_reflns_point_group_measured_fraction_full 0.994
_diffrn_reflns_point_group_measured_fraction_max 0.994
_diffrn_reflns_theta_full 25.242
_diffrn_reflns_theta_max 26.364
_diffrn_reflns_theta_min 3.347
_diffrn_source 'fine-focus sealed X-ray tube'
_diffrn_source_type 'Enhance (Mo) X-ray Source'
_exptl_absorpt_coefficient_mu 0.821
_exptl_absorpt_correction_T_max 1.00000
_exptl_absorpt_correction_T_min 0.75972
_exptl_absorpt_correction_type multi-scan
_exptl_absorpt_process_details
;
CrysAlisPro 1.171.38.46 (Rigaku Oxford Diffraction, 2015)
Empirical absorption correction using spherical harmonics,
 implemented in SCALE3 ABSPACK scaling algorithm.
;
_exptl_crystal_colour orange
_exptl_crystal_colour_primary orange
_exptl_crystal_density_diffrn 1.193
_exptl_crystal_description needle
_exptl_crystal_F_000 2344
_exptl_crystal_size_max 0.7
_exptl_crystal_size_mid 0.207
_exptl_crystal_size_min 0.146
_refine_diff_density_max 1.276
_refine_diff_density_min -0.691
_refine_diff_density_rms 0.136
_refine_ls_abs_structure_details
;
 Flack x determined using 4519 quotients [(I+)-(I-)]/[(I+)+(I-)]
 (Parsons, Flack and Wagner, Acta Cryst. B69 (2013) 249-259).
;
_refine_ls_abs_structure_Flack -0.018(13)
_refine_ls_extinction_method none
_refine_ls_goodness_of_fit_ref 1.089
_refine_ls_hydrogen_treatment constr
_refine_ls_matrix_type full
_refine_ls_number_parameters 587
_refine_ls_number_reflns 13162
_refine_ls_number_restraints 25
_refine_ls_restrained_S_all 1.088
_refine_ls_R_factor_all 0.0833
_refine_ls_R_factor_gt 0.0594
_refine_ls_shift/su_max 0.000
_refine_ls_shift/su_mean 0.000
_refine_ls_structure_factor_coef Fsqd
_refine_ls_weighting_details 'w=1/[\s^2^(Fo^2^)+(0.1024P)^2^+14.7233P] where P=(Fo^2^+2Fc^2^)/3'
_refine_ls_weighting_scheme calc
_refine_ls_wR_factor_gt 0.1562
_refine_ls_wR_factor_ref 0.1815
_reflns_Friedel_coverage 0.914
_reflns_Friedel_fraction_full 0.992
_reflns_Friedel_fraction_max 0.991
_reflns_number_gt 10739
_reflns_number_total 13162
_reflns_threshold_expression 'I > 2\s(I)'
_cod_data_source_file c8cc09692a2.cif
_cod_data_source_block hb_1008_3_scale
_cod_original_cell_volume 6473.2(3)
_cod_database_code 7122809
_shelx_shelxl_version_number 2016/6
_shelx_space_group_comment
;
The symmetry employed for this shelxl refinement is uniquely defined
by the following loop, which should always be used as a source of
symmetry information in preference to the above space-group names.
They are only intended as comments.
;
_reflns_odcompleteness_completeness 99.71
_reflns_odcompleteness_iscentric 1
_reflns_odcompleteness_theta 26.32
_olex2_refinement_description
;
1. Fixed Uiso
 At 1.2 times of:
  All C(H) groups, All C(H,H) groups
2. Uiso/Uaniso restraints and constraints
Cl13 \\sim Cl14 \\sim C102: within 1.7A with sigma of 0.02 and sigma for
terminal atoms of 0.04
Uanis(C55) \\sim Ueq, Uanis(C54) \\sim Ueq, Uanis(C56) \\sim Ueq: with sigma of
0.1 and sigma for terminal atoms of 0.2
3. Others
 Sof(Cl13)=Sof(Cl14)=Sof(C102)=Sof(H10C)=Sof(H10D)=FVAR(1)
 Fixed Sof: Cl11(0.65759) Cl12(0.65759) C101(0.65759) H10A(0.65759)
 H10B(0.65759)
4.a Secondary CH2 refined with riding coordinates:
 C2(H2A,H2B), C3(H3A,H3B), C101(H10A,H10B), C102(H10C,H10D)
4.b Aromatic/amide H refined with riding coordinates:
 C12(H12), C13(H13), C14(H14), C15(H15), C16(H16), C22(H22), C23(H23),
 C24(H24), C25(H25), C26(H26), C32(H32), C33(H33), C34(H34), C35(H35), C36(H36),
  C42(H42), C43(H43), C44(H44), C45(H45), C46(H46), C52(H52), C53(H53),
 C54(H54), C55(H55), C56(H56), C62(H62), C63(H63), C64(H64), C65(H65), C66(H66),
  C72(H72), C73(H73), C74(H74), C75(H75), C76(H76), C82(H82), C83(H83),
 C84(H84), C85(H85), C86(H86)
;
_ins_header
;
TITL HB_1008_3_scale in P4(1) 
REM P4(1) (#76 in standard setting)
CELL 0.71073  21.267992  21.267992  14.310824  90.0000  90.0000  90.0000
ZERR    6.00   0.000432   0.000432   0.000375   0.0000   0.0000   0.0000
LATT -1
SYMM -x,-y, z+1/2 
SYMM -y, x, z+1/4 
SYMM  y,-x, z+3/4 
SFAC C H P Cl Rh
UNIT 306.00 264.00 24.00 12.00 12.00
TREF
HKLF 4
END
;
_olex2_submission_special_instructions 'No special instructions were received'
_oxdiff_exptl_absorpt_empirical_details
;
Empirical correction (ABSPACK) includes:
- Absorption correction using spherical harmonics
- Frame scaling
;
_oxdiff_exptl_absorpt_empirical_full_max 1.175
_oxdiff_exptl_absorpt_empirical_full_min 0.805

loop_
_space_group_symop_operation_xyz
'x, y, z'
'-x, -y, z+1/2'
'-y, x, z+1/4'
'y, -x, z+3/4'

loop_
_atom_site_label
_atom_site_type_symbol
_atom_site_fract_x
_atom_site_fract_y
_atom_site_fract_z
_atom_site_U_iso_or_equiv
_atom_site_adp_type
_atom_site_occupancy
_atom_site_site_symmetry_order
_atom_site_calc_flag
_atom_site_refinement_flags_posn
_atom_site_refinement_flags_adp
_atom_site_refinement_flags_occupancy
Rh1 Rh 0.56338(4) 0.10687(3) 0.37588(5) 0.0307(2) Uani 1 1 d . . .
Rh2 Rh 0.47564(4) 0.22048(3) 0.26375(5) 0.0299(2) Uani 1 1 d . . .
Cl1 Cl 0.58799(17) 0.03072(13) 0.49594(19) 0.0493(7) Uani 1 1 d . . .
Cl2 Cl 0.38528(13) 0.28783(12) 0.23971(19) 0.0394(6) Uani 1 1 d . . .
P1 P 0.52210(13) 0.03421(12) 0.27050(19) 0.0323(5) Uani 1 1 d . . .
P2 P 0.43209(13) 0.13642(12) 0.18351(17) 0.0312(6) Uani 1 1 d . . .
P3 P 0.61040(13) 0.19144(12) 0.45182(18) 0.0304(5) Uani 1 1 d . . .
P4 P 0.53966(13) 0.29534(12) 0.33404(18) 0.0296(5) Uani 1 1 d . . .
C1 C 0.5286(5) 0.1642(5) 0.3072(7) 0.033(2) Uani 1 1 d . . .
C2 C 0.4859(5) 0.0702(5) 0.1665(7) 0.035(2) Uani 1 1 d . . .
H2A H 0.519596 0.084249 0.125809 0.042 Uiso 1 1 calc R . .
H2B H 0.463237 0.037534 0.133379 0.042 Uiso 1 1 calc R . .
C3 C 0.6141(5) 0.2629(4) 0.3821(7) 0.030(2) Uani 1 1 d . . .
H3A H 0.642154 0.255024 0.330014 0.036 Uiso 1 1 calc R . .
H3B H 0.633348 0.295313 0.420192 0.036 Uiso 1 1 calc R . .
C11 C 0.4626(5) -0.0206(5) 0.3118(7) 0.036(2) Uani 1 1 d . . .
C12 C 0.4344(6) -0.0118(6) 0.3968(8) 0.044(3) Uani 1 1 d . . .
H12 H 0.446437 0.022284 0.433271 0.052 Uiso 1 1 calc R . .
C13 C 0.3882(7) -0.0526(7) 0.4303(9) 0.056(3) Uani 1 1 d . . .
H13 H 0.369311 -0.045500 0.487880 0.067 Uiso 1 1 calc R . .
C14 C 0.3711(6) -0.1037(6) 0.3762(10) 0.051(3) Uani 1 1 d . . .
H14 H 0.340889 -0.131726 0.397931 0.062 Uiso 1 1 calc R . .
C15 C 0.3987(7) -0.1132(7) 0.2904(11) 0.062(4) Uani 1 1 d . . .
H15 H 0.386605 -0.147146 0.253584 0.074 Uiso 1 1 calc R . .
C16 C 0.4440(6) -0.0723(5) 0.2593(10) 0.051(3) Uani 1 1 d . . .
H16 H 0.462807 -0.079346 0.201573 0.061 Uiso 1 1 calc R . .
C21 C 0.5820(5) -0.0163(5) 0.2181(8) 0.038(2) Uani 1 1 d . . .
C22 C 0.6361(8) -0.0288(8) 0.2697(11) 0.074(5) Uani 1 1 d . . .
H22 H 0.641176 -0.010966 0.328591 0.089 Uiso 1 1 calc R . .
C23 C 0.6820(9) -0.0674(9) 0.2338(12) 0.086(6) Uani 1 1 d . . .
H23 H 0.716418 -0.078088 0.270489 0.103 Uiso 1 1 calc R . .
C24 C 0.6776(7) -0.0900(7) 0.1454(11) 0.064(4) Uani 1 1 d . . .
H24 H 0.710194 -0.113624 0.120065 0.077 Uiso 1 1 calc R . .
C25 C 0.6255(7) -0.0781(7) 0.0947(9) 0.058(4) Uani 1 1 d . . .
H25 H 0.621877 -0.094357 0.034630 0.070 Uiso 1 1 calc R . .
C26 C 0.5780(6) -0.0422(5) 0.1312(8) 0.041(3) Uani 1 1 d . . .
H26 H 0.542064 -0.035308 0.095642 0.050 Uiso 1 1 calc R . .
C31 C 0.4070(6) 0.1545(5) 0.0651(8) 0.040(3) Uani 1 1 d . . .
C32 C 0.4440(7) 0.1428(6) -0.0132(9) 0.054(3) Uani 1 1 d . . .
H32 H 0.482952 0.123462 -0.006130 0.064 Uiso 1 1 calc R . .
C33 C 0.4236(9) 0.1597(7) -0.1009(9) 0.068(4) Uani 1 1 d . . .
H33 H 0.447962 0.150200 -0.152977 0.081 Uiso 1 1 calc R . .
C34 C 0.3689(9) 0.1898(7) -0.1113(10) 0.070(4) Uani 1 1 d . . .
H34 H 0.356104 0.201770 -0.170879 0.084 Uiso 1 1 calc R . .
C35 C 0.3313(9) 0.2033(8) -0.0369(11) 0.074(5) Uani 1 1 d . . .
H35 H 0.293815 0.225014 -0.045388 0.089 Uiso 1 1 calc R . .
C36 C 0.3500(7) 0.1840(7) 0.0535(9) 0.055(3) Uani 1 1 d . . .
H36 H 0.323997 0.191259 0.104601 0.066 Uiso 1 1 calc R . .
C41 C 0.3635(5) 0.1014(5) 0.2394(8) 0.038(2) Uani 1 1 d . . .
C42 C 0.3327(7) 0.0497(7) 0.2012(11) 0.059(4) Uani 1 1 d . . .
H42 H 0.346480 0.033239 0.144599 0.070 Uiso 1 1 calc R . .
C43 C 0.2824(8) 0.0227(7) 0.2455(13) 0.070(4) Uani 1 1 d . . .
H43 H 0.261768 -0.011484 0.219055 0.084 Uiso 1 1 calc R . .
C44 C 0.2626(7) 0.0471(7) 0.3302(11) 0.061(4) Uani 1 1 d . . .
H44 H 0.228798 0.028936 0.361311 0.074 Uiso 1 1 calc R . .
C45 C 0.2917(6) 0.0964(7) 0.3673(10) 0.056(3) Uani 1 1 d . . .
H45 H 0.277700 0.112371 0.424168 0.067 Uiso 1 1 calc R . .
C46 C 0.3427(6) 0.1247(6) 0.3230(8) 0.046(3) Uani 1 1 d . . .
H46 H 0.362421 0.159235 0.350038 0.055 Uiso 1 1 calc R . .
C51 C 0.6906(6) 0.1810(6) 0.4856(8) 0.044(3) Uani 1 1 d . . .
C52 C 0.7412(7) 0.2134(8) 0.4502(11) 0.067(4) Uani 1 1 d . . .
H52 H 0.734150 0.246083 0.408276 0.081 Uiso 1 1 calc R . .
C53 C 0.8033(7) 0.1986(8) 0.4754(13) 0.069(4) Uani 1 1 d . . .
H53 H 0.835897 0.222181 0.449957 0.083 Uiso 1 1 calc R . .
C54 C 0.8167(8) 0.1542(8) 0.5319(18) 0.097(7) Uani 1 1 d . U .
H54 H 0.858253 0.143570 0.544405 0.117 Uiso 1 1 calc R . .
C55 C 0.7668(10) 0.1218(12) 0.575(2) 0.151(14) Uani 1 1 d . U .
H55 H 0.775399 0.090124 0.617818 0.181 Uiso 1 1 calc R . .
C56 C 0.7060(9) 0.1363(10) 0.5542(18) 0.117(10) Uani 1 1 d . U .
H56 H 0.673860 0.116131 0.586384 0.141 Uiso 1 1 calc R . .
C61 C 0.5706(6) 0.2166(5) 0.5582(7) 0.038(2) Uani 1 1 d . . .
C62 C 0.5144(6) 0.1881(6) 0.5822(8) 0.045(3) Uani 1 1 d . . .
H62 H 0.499047 0.155572 0.545332 0.054 Uiso 1 1 calc R . .
C63 C 0.4804(7) 0.2072(6) 0.6604(9) 0.050(3) Uani 1 1 d . . .
H63 H 0.442714 0.187600 0.675932 0.060 Uiso 1 1 calc R . .
C64 C 0.5033(8) 0.2554(6) 0.7142(9) 0.059(4) Uani 1 1 d . . .
H64 H 0.481115 0.268771 0.766576 0.071 Uiso 1 1 calc R . .
C65 C 0.5596(9) 0.2844(6) 0.6903(9) 0.065(4) Uani 1 1 d . . .
H65 H 0.574827 0.316848 0.727474 0.077 Uiso 1 1 calc R . .
C66 C 0.5935(7) 0.2659(6) 0.6128(8) 0.052(3) Uani 1 1 d . . .
H66 H 0.630860 0.286021 0.597128 0.062 Uiso 1 1 calc R . .
C71 C 0.5069(5) 0.3407(5) 0.4315(7) 0.033(2) Uani 1 1 d . . .
C72 C 0.4503(5) 0.3240(5) 0.4703(8) 0.039(2) Uani 1 1 d . . .
H72 H 0.426827 0.291239 0.445058 0.047 Uiso 1 1 calc R . .
C73 C 0.4286(7) 0.3568(6) 0.5478(9) 0.052(3) Uani 1 1 d . . .
H73 H 0.390500 0.345010 0.574537 0.063 Uiso 1 1 calc R . .
C74 C 0.4611(7) 0.4054(6) 0.5859(9) 0.053(3) Uani 1 1 d . . .
H74 H 0.445587 0.426505 0.637915 0.064 Uiso 1 1 calc R . .
C75 C 0.5179(6) 0.4230(6) 0.5456(8) 0.049(3) Uani 1 1 d . . .
H75 H 0.540376 0.456702 0.570013 0.059 Uiso 1 1 calc R . .
C76 C 0.5410(6) 0.3910(6) 0.4703(8) 0.045(3) Uani 1 1 d . . .
H76 H 0.579429 0.402494 0.444491 0.054 Uiso 1 1 calc R . .
C81 C 0.5698(5) 0.3541(5) 0.2520(7) 0.032(2) Uani 1 1 d . . .
C82 C 0.5311(5) 0.3708(6) 0.1781(8) 0.041(3) Uani 1 1 d . . .
H82 H 0.491865 0.351887 0.171966 0.049 Uiso 1 1 calc R . .
C83 C 0.5503(6) 0.4154(6) 0.1130(8) 0.048(3) Uani 1 1 d . . .
H83 H 0.523447 0.427227 0.064844 0.057 Uiso 1 1 calc R . .
C84 C 0.6083(6) 0.4416(6) 0.1197(9) 0.049(3) Uani 1 1 d . . .
H84 H 0.621383 0.470995 0.075725 0.058 Uiso 1 1 calc R . .
C85 C 0.6474(6) 0.4247(6) 0.1913(9) 0.045(3) Uani 1 1 d . . .
H85 H 0.687196 0.442541 0.195431 0.054 Uiso 1 1 calc R . .
C86 C 0.6282(6) 0.3811(5) 0.2579(8) 0.046(3) Uani 1 1 d . . .
H86 H 0.655112 0.370182 0.306500 0.055 Uiso 1 1 calc R . .
Cl11 Cl 0.1802(5) 0.2071(6) 0.5505(9) 0.137(4) Uani 0.6576 1 d . . P
Cl12 Cl 0.3083(4) 0.2411(4) 0.5166(7) 0.105(3) Uani 0.6576 1 d . . P
C101 C 0.239(2) 0.2575(16) 0.507(4) 0.16(2) Uani 0.6576 1 d . . P
H10A H 0.230519 0.262981 0.440414 0.194 Uiso 0.6576 1 calc R . P
H10B H 0.232596 0.298191 0.535786 0.194 Uiso 0.6576 1 calc R . P
Cl13 Cl 0.6460(9) 0.2002(12) 0.1074(12) 0.220(11) Uani 0.609(19) 1 d . U P
Cl14 Cl 0.5917(7) 0.2738(6) -0.0511(8) 0.137(6) Uani 0.609(19) 1 d . U P
C102 C 0.590(3) 0.243(2) 0.032(3) 0.163(17) Uani 0.609(19) 1 d . U P
H10C H 0.556309 0.213328 0.023238 0.195 Uiso 0.609(19) 1 calc R . P
H10D H 0.573047 0.274982 0.073824 0.195 Uiso 0.609(19) 1 calc R . P

loop_
_atom_site_aniso_label
_atom_site_aniso_U_11
_atom_site_aniso_U_22
_atom_site_aniso_U_33
_atom_site_aniso_U_23
_atom_site_aniso_U_13
_atom_site_aniso_U_12
Rh1 0.0398(5) 0.0256(4) 0.0266(4) 0.0004(3) 0.0006(3) 0.0000(3)
Rh2 0.0360(4) 0.0263(4) 0.0275(4) -0.0004(3) -0.0006(3) 0.0006(3)
Cl1 0.082(2) 0.0343(14) 0.0320(14) 0.0100(10) -0.0055(13) 0.0007(13)
Cl2 0.0391(14) 0.0335(13) 0.0457(15) 0.0016(10) -0.0075(11) 0.0051(11)
P1 0.0416(15) 0.0251(12) 0.0301(12) -0.0036(10) 0.0023(11) 0.0019(11)
P2 0.0391(15) 0.0270(13) 0.0275(13) -0.0028(10) 0.0002(10) 0.0019(11)
P3 0.0383(14) 0.0238(12) 0.0290(13) 0.0014(10) -0.0030(10) -0.0009(11)
P4 0.0349(14) 0.0265(13) 0.0274(12) 0.0014(10) 0.0013(10) 0.0008(10)
C1 0.049(6) 0.025(5) 0.026(5) -0.005(4) -0.004(4) -0.003(4)
C2 0.045(6) 0.032(5) 0.028(5) -0.008(4) 0.004(4) 0.002(5)
C3 0.032(5) 0.027(5) 0.030(5) 0.001(4) -0.001(4) 0.000(4)
C11 0.043(6) 0.025(5) 0.039(6) 0.007(4) 0.001(5) 0.004(4)
C12 0.045(7) 0.046(7) 0.039(6) 0.000(5) -0.002(5) -0.007(5)
C13 0.062(8) 0.061(8) 0.044(7) -0.004(6) 0.015(6) -0.011(7)
C14 0.048(7) 0.042(6) 0.065(8) 0.003(6) 0.007(6) -0.015(5)
C15 0.070(9) 0.053(8) 0.063(9) -0.008(6) 0.013(7) -0.020(7)
C16 0.066(8) 0.033(6) 0.055(7) -0.010(6) 0.004(6) -0.006(5)
C21 0.044(6) 0.030(5) 0.039(6) 0.002(4) 0.006(5) 0.009(5)
C22 0.077(10) 0.090(11) 0.056(8) -0.032(8) -0.020(8) 0.039(9)
C23 0.085(12) 0.104(14) 0.068(11) -0.028(10) -0.013(9) 0.041(10)
C24 0.061(9) 0.068(9) 0.064(10) -0.008(7) 0.012(7) 0.018(7)
C25 0.076(10) 0.065(9) 0.034(6) 0.001(6) 0.009(6) 0.017(7)
C26 0.050(6) 0.047(6) 0.028(5) -0.013(5) -0.002(5) 0.016(5)
C31 0.052(7) 0.033(6) 0.035(6) 0.000(4) -0.002(5) 0.001(5)
C32 0.071(9) 0.046(7) 0.043(7) 0.004(5) 0.006(6) 0.020(6)
C33 0.104(12) 0.067(9) 0.032(7) 0.000(6) 0.005(7) 0.031(9)
C34 0.115(14) 0.062(9) 0.032(7) 0.001(6) -0.001(7) 0.001(9)
C35 0.088(12) 0.073(10) 0.061(10) 0.003(8) -0.020(8) 0.023(9)
C36 0.058(8) 0.067(9) 0.039(6) 0.001(6) 0.000(6) 0.006(7)
C41 0.038(6) 0.040(6) 0.036(6) 0.001(4) 0.005(4) 0.002(5)
C42 0.060(8) 0.050(8) 0.065(9) -0.016(6) 0.015(7) -0.014(7)
C43 0.073(10) 0.049(8) 0.089(12) -0.007(8) 0.003(9) -0.021(7)
C44 0.051(8) 0.062(9) 0.072(9) 0.019(7) 0.016(7) -0.005(7)
C45 0.051(7) 0.072(9) 0.045(7) 0.021(7) 0.012(6) 0.007(7)
C46 0.046(7) 0.056(7) 0.036(6) 0.002(5) 0.003(5) -0.001(6)
C51 0.046(7) 0.042(6) 0.044(6) 0.011(5) -0.011(5) -0.012(5)
C52 0.051(8) 0.081(11) 0.069(9) 0.025(8) -0.008(7) 0.002(7)
C53 0.038(7) 0.070(10) 0.099(12) 0.012(9) -0.007(7) -0.006(7)
C54 0.049(9) 0.064(10) 0.18(2) 0.036(12) -0.043(11) -0.002(8)
C55 0.083(14) 0.126(19) 0.24(3) 0.13(2) -0.083(17) -0.037(13)
C56 0.066(11) 0.112(16) 0.17(2) 0.097(16) -0.057(13) -0.038(11)
C61 0.054(7) 0.035(6) 0.027(5) 0.001(4) -0.001(5) 0.004(5)
C62 0.059(8) 0.043(6) 0.034(6) 0.005(5) 0.002(5) -0.002(6)
C63 0.072(9) 0.044(7) 0.033(6) 0.005(5) 0.012(5) -0.002(6)
C64 0.106(12) 0.041(7) 0.030(6) 0.003(5) 0.021(7) 0.006(7)
C65 0.123(14) 0.037(7) 0.033(6) -0.003(5) 0.009(7) -0.010(8)
C66 0.073(9) 0.045(7) 0.037(6) -0.003(5) -0.006(6) -0.014(6)
C71 0.032(5) 0.033(5) 0.033(5) 0.008(4) -0.005(4) 0.004(4)
C72 0.041(6) 0.038(6) 0.037(6) 0.003(4) 0.004(5) 0.005(5)
C73 0.059(8) 0.055(8) 0.043(7) 0.009(6) 0.025(6) 0.018(6)
C74 0.074(9) 0.049(7) 0.036(6) -0.014(5) -0.011(6) 0.013(7)
C75 0.059(8) 0.048(7) 0.041(6) -0.014(5) 0.001(5) 0.002(6)
C76 0.045(7) 0.043(7) 0.046(7) -0.013(5) 0.005(5) -0.003(5)
C81 0.046(6) 0.028(5) 0.023(5) 0.000(4) 0.007(4) 0.005(4)
C82 0.030(6) 0.047(7) 0.045(6) 0.010(5) 0.005(5) 0.001(5)
C83 0.055(7) 0.049(7) 0.038(6) 0.012(5) -0.001(5) 0.011(6)
C84 0.051(7) 0.049(7) 0.046(7) 0.018(5) 0.010(5) -0.001(5)
C85 0.047(7) 0.039(6) 0.050(7) 0.008(5) 0.010(5) -0.008(5)
C86 0.065(8) 0.038(6) 0.034(6) 0.013(5) -0.003(5) -0.010(5)
Cl11 0.092(6) 0.136(8) 0.182(11) 0.051(7) 0.055(7) 0.024(6)
Cl12 0.111(6) 0.072(4) 0.133(7) -0.012(4) 0.047(5) -0.029(4)
C101 0.17(4) 0.07(2) 0.25(6) 0.07(3) 0.09(4) 0.01(2)
Cl13 0.173(15) 0.35(3) 0.140(13) -0.115(16) -0.008(10) 0.054(16)
Cl14 0.182(13) 0.125(9) 0.104(8) 0.004(6) 0.025(7) 0.051(8)
C102 0.25(4) 0.13(3) 0.11(3) 0.03(2) 0.06(3) 0.09(3)

loop_
_atom_type_symbol
_atom_type_description
_atom_type_scat_dispersion_real
_atom_type_scat_dispersion_imag
_atom_type_scat_source
C C 0.0033 0.0016 'International Tables Vol C Tables 4.2.6.8 and 6.1.1.4'
H H 0.0000 0.0000 'International Tables Vol C Tables 4.2.6.8 and 6.1.1.4'
Cl Cl 0.1484 0.1585 'International Tables Vol C Tables 4.2.6.8 and 6.1.1.4'
P P 0.1023 0.0942 'International Tables Vol C Tables 4.2.6.8 and 6.1.1.4'
Rh Rh -1.1178 0.9187 'International Tables Vol C Tables 4.2.6.8 and 6.1.1.4'

loop_
_exptl_crystal_face_index_h
_exptl_crystal_face_index_k
_exptl_crystal_face_index_l
_exptl_crystal_face_perp_dist
30 3 0 0.0810
-30 -3 0 0.0810
0 -5 20 0.3291
0 5 -20 0.3291
7 29 0 0.0732
-7 -29 0 0.0732
-14 26 -1 0.0680

loop_
_geom_angle_atom_site_label_1
_geom_angle_atom_site_label_2
_geom_angle_atom_site_label_3
_geom_angle
P1 Rh1 Cl1 95.58(10)
P3 Rh1 Cl1 95.32(10)
P3 Rh1 P1 167.51(10)
C1 Rh1 Cl1 165.2(4)
C1 Rh1 P1 86.5(3)
C1 Rh1 P3 84.5(3)
P2 Rh2 Cl2 93.94(10)
P2 Rh2 P4 167.68(10)
P4 Rh2 Cl2 96.96(9)
C1 Rh2 Cl2 164.1(4)
C1 Rh2 P2 84.6(3)
C1 Rh2 P4 86.4(3)
C2 P1 Rh1 113.9(3)
C11 P1 Rh1 118.4(4)
C11 P1 C2 103.8(5)
C11 P1 C21 104.0(5)
C21 P1 Rh1 113.1(4)
C21 P1 C2 101.8(5)
C2 P2 Rh2 114.1(4)
C31 P2 Rh2 114.6(4)
C31 P2 C2 102.8(5)
C31 P2 C41 105.1(5)
C41 P2 Rh2 114.7(4)
C41 P2 C2 104.2(5)
C3 P3 Rh1 114.1(3)
C3 P3 C61 103.5(5)
C51 P3 Rh1 116.1(4)
C51 P3 C3 102.2(5)
C51 P3 C61 104.7(6)
C61 P3 Rh1 114.7(4)
C3 P4 Rh2 113.9(3)
C71 P4 Rh2 117.8(4)
C71 P4 C3 103.7(5)
C81 P4 Rh2 113.3(3)
C81 P4 C3 101.2(5)
C81 P4 C71 105.1(5)
Rh1 C1 Rh2 162.6(7)
P1 C2 H2A 107.7
P1 C2 H2B 107.7
P2 C2 P1 118.3(5)
P2 C2 H2A 107.7
P2 C2 H2B 107.7
H2A C2 H2B 107.1
P3 C3 P4 118.5(5)
P3 C3 H3A 107.7
P3 C3 H3B 107.7
P4 C3 H3A 107.7
P4 C3 H3B 107.7
H3A C3 H3B 107.1
C12 C11 P1 120.4(9)
C12 C11 C16 117.6(11)
C16 C11 P1 122.0(9)
C11 C12 H12 119.0
C11 C12 C13 122.0(11)
C13 C12 H12 119.0
C12 C13 H13 120.6
C14 C13 C12 118.8(12)
C14 C13 H13 120.6
C13 C14 H14 119.9
C15 C14 C13 120.1(12)
C15 C14 H14 119.9
C14 C15 H15 120.1
C16 C15 C14 119.7(13)
C16 C15 H15 120.1
C11 C16 H16 119.1
C15 C16 C11 121.8(13)
C15 C16 H16 119.1
C22 C21 P1 118.0(9)
C26 C21 P1 124.7(9)
C26 C21 C22 117.3(11)
C21 C22 H22 120.0
C23 C22 C21 120.1(14)
C23 C22 H22 120.0
C22 C23 H23 119.6
C24 C23 C22 120.8(16)
C24 C23 H23 119.6
C23 C24 H24 120.3
C25 C24 C23 119.5(14)
C25 C24 H24 120.3
C24 C25 H25 119.8
C24 C25 C26 120.4(13)
C26 C25 H25 119.8
C21 C26 C25 121.8(12)
C21 C26 H26 119.1
C25 C26 H26 119.1
C32 C31 P2 123.1(9)
C36 C31 P2 117.9(9)
C36 C31 C32 118.9(11)
C31 C32 H32 119.7
C33 C32 C31 120.6(13)
C33 C32 H32 119.7
C32 C33 H33 119.9
C34 C33 C32 120.1(13)
C34 C33 H33 119.9
C33 C34 H34 119.2
C33 C34 C35 121.6(14)
C35 C34 H34 119.2
C34 C35 H35 120.3
C34 C35 C36 119.3(15)
C36 C35 H35 120.3
C31 C36 C35 119.4(13)
C31 C36 H36 120.3
C35 C36 H36 120.3
C42 C41 P2 121.8(9)
C46 C41 P2 119.7(9)
C46 C41 C42 118.5(11)
C41 C42 H42 119.4
C43 C42 C41 121.1(13)
C43 C42 H42 119.4
C42 C43 H43 120.5
C42 C43 C44 119.0(14)
C44 C43 H43 120.5
C43 C44 H44 119.8
C45 C44 C43 120.3(13)
C45 C44 H44 119.8
C44 C45 H45 119.3
C44 C45 C46 121.4(14)
C46 C45 H45 119.3
C41 C46 C45 119.6(13)
C41 C46 H46 120.2
C45 C46 H46 120.2
C52 C51 P3 125.8(10)
C52 C51 C56 114.4(13)
C56 C51 P3 119.8(11)
C51 C52 H52 119.0
C51 C52 C53 121.9(14)
C53 C52 H52 119.0
C52 C53 H53 118.7
C54 C53 C52 122.6(16)
C54 C53 H53 118.7
C53 C54 H54 120.9
C53 C54 C55 118.1(15)
C55 C54 H54 120.9
C54 C55 H55 119.7
C56 C55 C54 120.7(17)
C56 C55 H55 119.7
C51 C56 H56 119.1
C55 C56 C51 121.8(18)
C55 C56 H56 119.1
C62 C61 P3 118.7(9)
C62 C61 C66 119.5(11)
C66 C61 P3 121.8(10)
C61 C62 H62 119.3
C61 C62 C63 121.4(12)
C63 C62 H62 119.3
C62 C63 H63 120.5
C64 C63 C62 118.9(13)
C64 C63 H63 120.5
C63 C64 H64 120.0
C63 C64 C65 120.0(12)
C65 C64 H64 120.0
C64 C65 H65 119.3
C66 C65 C64 121.5(13)
C66 C65 H65 119.3
C61 C66 H66 120.6
C65 C66 C61 118.8(13)
C65 C66 H66 120.6
C72 C71 P4 120.3(8)
C72 C71 C76 119.3(10)
C76 C71 P4 120.3(8)
C71 C72 H72 120.5
C71 C72 C73 119.0(12)
C73 C72 H72 120.5
C72 C73 H73 118.9
C74 C73 C72 122.2(12)
C74 C73 H73 118.9
C73 C74 H74 120.6
C73 C74 C75 118.7(12)
C75 C74 H74 120.6
C74 C75 H75 119.8
C76 C75 C74 120.3(12)
C76 C75 H75 119.8
C71 C76 H76 119.8
C75 C76 C71 120.4(12)
C75 C76 H76 119.8
C82 C81 P4 117.1(8)
C86 C81 P4 124.3(8)
C86 C81 C82 118.6(10)
C81 C82 H82 119.6
C81 C82 C83 120.7(11)
C83 C82 H82 119.6
C82 C83 H83 120.0
C84 C83 C82 120.0(11)
C84 C83 H83 120.0
C83 C84 H84 120.1
C83 C84 C85 119.9(11)
C85 C84 H84 120.1
C84 C85 H85 119.7
C84 C85 C86 120.7(12)
C86 C85 H85 119.7
C81 C86 C85 120.1(11)
C81 C86 H86 119.9
C85 C86 H86 119.9
Cl11 C101 H10A 107.1
Cl11 C101 H10B 107.1
Cl12 C101 Cl11 121(2)
Cl12 C101 H10A 107.1
Cl12 C101 H10B 107.1
H10A C101 H10B 106.8
Cl13 C102 H10C 102.9
Cl13 C102 H10D 102.9
Cl14 C102 Cl13 137(4)
Cl14 C102 H10C 102.9
Cl14 C102 H10D 102.9
H10C C102 H10D 105.0

loop_
_geom_bond_atom_site_label_1
_geom_bond_atom_site_label_2
_geom_bond_distance
Rh1 Cl1 2.418(3)
Rh1 P1 2.331(3)
Rh1 P3 2.327(3)
Rh1 C1 1.733(11)
Rh2 Cl2 2.422(3)
Rh2 P2 2.318(3)
Rh2 P4 2.324(3)
Rh2 C1 1.756(11)
P1 C2 1.842(11)
P1 C11 1.819(11)
P1 C21 1.828(11)
P2 C2 1.831(11)
P2 C31 1.818(11)
P2 C41 1.822(11)
P3 C3 1.819(10)
P3 C51 1.786(12)
P3 C61 1.823(11)
P4 C3 1.858(10)
P4 C71 1.833(11)
P4 C81 1.831(10)
C2 H2A 0.9700
C2 H2B 0.9700
C3 H3A 0.9700
C3 H3B 0.9700
C11 C12 1.368(16)
C11 C16 1.389(16)
C12 H12 0.9300
C12 C13 1.395(18)
C13 H13 0.9300
C13 C14 1.383(19)
C14 H14 0.9300
C14 C15 1.38(2)
C15 H15 0.9300
C15 C16 1.374(19)
C16 H16 0.9300
C21 C22 1.393(18)
C21 C26 1.363(15)
C22 H22 0.9300
C22 C23 1.38(2)
C23 H23 0.9300
C23 C24 1.36(2)
C24 H24 0.9300
C24 C25 1.35(2)
C25 H25 0.9300
C25 C26 1.370(17)
C26 H26 0.9300
C31 C32 1.392(17)
C31 C36 1.375(18)
C32 H32 0.9300
C32 C33 1.376(18)
C33 H33 0.9300
C33 C34 1.34(2)
C34 H34 0.9300
C34 C35 1.36(2)
C35 H35 0.9300
C35 C36 1.41(2)
C36 H36 0.9300
C41 C42 1.392(17)
C41 C46 1.369(16)
C42 H42 0.9300
C42 C43 1.37(2)
C43 H43 0.9300
C43 C44 1.38(2)
C44 H44 0.9300
C44 C45 1.33(2)
C45 H45 0.9300
C45 C46 1.394(18)
C46 H46 0.9300
C51 C52 1.376(19)
C51 C56 1.41(2)
C52 H52 0.9300
C52 C53 1.40(2)
C53 H53 0.9300
C53 C54 1.28(2)
C54 H54 0.9300
C54 C55 1.41(3)
C55 H55 0.9300
C55 C56 1.36(3)
C56 H56 0.9300
C61 C62 1.383(17)
C61 C66 1.395(16)
C62 H62 0.9300
C62 C63 1.394(17)
C63 H63 0.9300
C63 C64 1.37(2)
C64 H64 0.9300
C64 C65 1.39(2)
C65 H65 0.9300
C65 C66 1.38(2)
C66 H66 0.9300
C71 C72 1.373(16)
C71 C76 1.406(16)
C72 H72 0.9300
C72 C73 1.389(16)
C73 H73 0.9300
C73 C74 1.36(2)
C74 H74 0.9300
C74 C75 1.39(2)
C75 H75 0.9300
C75 C76 1.365(16)
C76 H76 0.9300
C81 C82 1.385(15)
C81 C86 1.372(16)
C82 H82 0.9300
C82 C83 1.392(16)
C83 H83 0.9300
C83 C84 1.356(18)
C84 H84 0.9300
C84 C85 1.367(18)
C85 H85 0.9300
C85 C86 1.391(15)
C86 H86 0.9300
Cl11 C101 1.76(3)
Cl12 C101 1.53(5)
C101 H10A 0.9700
C101 H10B 0.9700
Cl13 C102 1.85(5)
Cl14 C102 1.35(4)
C102 H10C 0.9700
C102 H10D 0.9700

loop_
_exptl_oxdiff_crystal_face_indexfrac_h
_exptl_oxdiff_crystal_face_indexfrac_k
_exptl_oxdiff_crystal_face_indexfrac_l
_exptl_oxdiff_crystal_face_x
_exptl_oxdiff_crystal_face_y
_exptl_oxdiff_crystal_face_z
30.0001 3.0003 0.0005 0.5335 0.8524 0.0141
-30.0001 -3.0003 -0.0005 -0.5335 -0.8524 -0.0141
0.0002 -5.0017 20.0000 0.0063 -0.0068 -1.0048
-0.0002 5.0017 -20.0000 -0.0063 0.0068 1.0048
6.9998 29.0038 -0.0013 0.9568 -0.2147 0.1676
-6.9998 -29.0038 0.0013 -0.9568 0.2147 -0.1676
-14.0003 26.0035 -1.0016 0.5492 -0.7942 0.2013
